data_4026210
loop_
_publ_author_name
'Viktor O. Iaroshenko'
'Dmytro Ostrovskyi'
'Andranik Petrosyan'
'Satenik Mkrtchyan'
'Alexander Villinger'
'Peter Langer'

_publ_section_title
;
 Synthesis of Fluorinated Purine and 1-Deazapurine Glycosides as Potential
 Inhibitors of Adenosine Deaminase
;
_journal_name_full 'Journal of Organic Chemistry'
_journal_page_first 2899
_journal_page_last 2903
_journal_paper_doi 10.1021/jo102579g
_journal_volume 76
_journal_year 2011
_chemical_absolute_configuration unk
_chemical_formula_moiety 'C19 H18 F3 N3 O4'
_chemical_formula_sum 'C19 H18 F3 N3 O4'
_chemical_formula_weight 409.36
_chemical_name_systematic
;
 ?
;
_space_group_IT_number 19
_symmetry_cell_setting orthorhombic
_symmetry_Int_Tables_number 19
_symmetry_space_group_name_Hall 'P 2ac 2ab'
_symmetry_space_group_name_H-M 'P 21 21 21'
_atom_sites_solution_hydrogens geom
_atom_sites_solution_primary direct
_atom_sites_solution_secondary difmap
_audit_author_name 'Villinger, A.'
_audit_creation_method SHELXL-97
_cell_angle_alpha 90.00
_cell_angle_beta 90.00
_cell_angle_gamma 90.00
_cell_formula_units_Z 4
_cell_length_a 6.1794(4)
_cell_length_b 10.3600(7)
_cell_length_c 27.9401(18)
_cell_measurement_reflns_used 6820
_cell_measurement_temperature 173(2)
_cell_measurement_theta_max 63.853
_cell_measurement_theta_min 4.895
_cell_volume 1788.7(2)
_computing_cell_refinement 'Bruker Apex v2.0-2'
_computing_data_collection 'Bruker Apex v2.0-2'
_computing_data_reduction 'Bruker SAINT'
_computing_molecular_graphics 'ORTEP-3 (Farrugia, 1997)'
_computing_publication_material SHELXL-97
_computing_structure_refinement 'SHELXL-97 (Sheldrick, 1997)'
_computing_structure_solution 'SHELXS-97 (Sheldrick, 1997)'
_diffrn_ambient_temperature 173(2)
_diffrn_measured_fraction_theta_full 0.999
_diffrn_measured_fraction_theta_max 0.999
_diffrn_measurement_device_type 'Bruker-Nonius Apex X8-CCD-diffractometer'
_diffrn_measurement_method 'phi and psi scans'
_diffrn_radiation_monochromator graphite
_diffrn_radiation_source 'sealed tube'
_diffrn_radiation_type MoK\a
_diffrn_radiation_wavelength 0.71073
_diffrn_reflns_av_R_equivalents 0.0281
_diffrn_reflns_av_sigmaI/netI 0.0302
_diffrn_reflns_limit_h_max 4
_diffrn_reflns_limit_h_min -9
_diffrn_reflns_limit_k_max 15
_diffrn_reflns_limit_k_min -15
_diffrn_reflns_limit_l_max 40
_diffrn_reflns_limit_l_min -41
_diffrn_reflns_number 22219
_diffrn_reflns_theta_full 31.49
_diffrn_reflns_theta_max 31.49
_diffrn_reflns_theta_min 2.45
_exptl_absorpt_coefficient_mu 0.128
_exptl_absorpt_correction_T_max 0.9810
_exptl_absorpt_correction_T_min 0.9044
_exptl_absorpt_correction_type multi-scan
_exptl_absorpt_process_details '(SADABS; Sheldrick, 2004)'
_exptl_crystal_colour colourless
_exptl_crystal_density_diffrn 1.520
_exptl_crystal_description block
_exptl_crystal_F_000 848
_exptl_crystal_size_max 0.80
_exptl_crystal_size_mid 0.15
_exptl_crystal_size_min 0.15
_refine_diff_density_max 0.266
_refine_diff_density_min -0.209
_refine_diff_density_rms 0.043
_refine_ls_abs_structure_details 'Flack H D (1983), Acta Cryst. A39, 876-881'
_refine_ls_abs_structure_Flack 0.5(6)
_refine_ls_extinction_method none
_refine_ls_goodness_of_fit_ref 1.043
_refine_ls_hydrogen_treatment mixed
_refine_ls_matrix_type full
_refine_ls_number_parameters 289
_refine_ls_number_reflns 5927
_refine_ls_number_restraints 0
_refine_ls_restrained_S_all 1.043
_refine_ls_R_factor_all 0.0474
_refine_ls_R_factor_gt 0.0374
_refine_ls_shift/su_max 0.000
_refine_ls_shift/su_mean 0.000
_refine_ls_structure_factor_coef Fsqd
_refine_ls_weighting_details 'calc w=1/[\s^2^(Fo^2^)+(0.0470P)^2^+0.1636P] where P=(Fo^2^+2Fc^2^)/3'
_refine_ls_weighting_scheme calc
_refine_ls_wR_factor_gt 0.0880
_refine_ls_wR_factor_ref 0.0928
_reflns_number_gt 5168
_reflns_number_total 5927
_reflns_threshold_expression >2\s(I)
_cod_data_source_file jo102579g_si_002.cif
_cod_data_source_block is_ap054
_cod_database_code 4026210

loop_
_symmetry_equiv_pos_as_xyz
'x, y, z'
'-x+1/2, -y, z+1/2'
'-x, y+1/2, -z+1/2'
'x+1/2, -y+1/2, -z'

loop_
_atom_site_label
_atom_site_type_symbol
_atom_site_fract_x
_atom_site_fract_y
_atom_site_fract_z
_atom_site_U_iso_or_equiv
_atom_site_adp_type
_atom_site_occupancy
_atom_site_symmetry_multiplicity
_atom_site_calc_flag
_atom_site_refinement_flags
_atom_site_disorder_assembly
_atom_site_disorder_group
N1 N 1.25942(17) 0.95017(10) 0.17551(4) 0.01949(19) Uani 1 1 d . . .
N2 N 1.33415(19) 1.14968(11) 0.14676(4) 0.0266(2) Uani 1 1 d . . .
N3 N 0.93743(18) 0.90261(10) 0.12836(4) 0.0215(2) Uani 1 1 d . . .
O1 O 1.39312(13) 0.86058(8) 0.24747(3) 0.01866(17) Uani 1 1 d . . .
O2 O 1.20890(14) 0.62235(8) 0.22762(4) 0.02301(19) Uani 1 1 d . . .
O3 O 0.76771(14) 0.71016(8) 0.23912(4) 0.02338(19) Uani 1 1 d . . .
O4 O 0.88793(15) 0.88775(8) 0.31553(3) 0.02151(18) Uani 1 1 d . . .
F1A F 0.9011(3) 1.35809(12) 0.06874(6) 0.0817(6) Uani 0.937(3) 1 d P A 1
F2A F 1.2411(3) 1.33350(14) 0.07540(6) 0.0797(7) Uani 0.937(3) 1 d P A 1
F3A F 1.0725(3) 1.25844(12) 0.01538(4) 0.0619(5) Uani 0.937(3) 1 d P A 1
F1B F 1.073(3) 1.3689(14) 0.0873(5) 0.031(4) Uiso 0.063(3) 1 d P A 2
F2B F 1.268(5) 1.269(3) 0.0427(10) 0.082(8) Uiso 0.063(3) 1 d P A 2
F3B F 0.924(5) 1.308(3) 0.0313(12) 0.089(9) Uiso 0.063(3) 1 d P A 2
C1 C 1.3909(2) 1.05705(12) 0.17639(5) 0.0246(2) Uani 1 1 d . . .
H1 H 1.5133 1.0635 0.1968 0.030 Uiso 1 1 calc R . .
C2 C 1.1539(2) 1.10102(12) 0.12376(4) 0.0233(2) Uani 1 1 d . . .
C3 C 1.1022(2) 0.97670(12) 0.14131(4) 0.0206(2) Uani 1 1 d . . .
C4 C 0.8084(2) 0.95182(13) 0.09382(4) 0.0242(2) Uani 1 1 d . . .
C5 C 0.8489(2) 1.07272(14) 0.07289(5) 0.0301(3) Uani 1 1 d . . .
H5 H 0.7561 1.1030 0.0482 0.036 Uiso 1 1 calc R . .
C6 C 1.0213(2) 1.14884(13) 0.08743(5) 0.0287(3) Uani 1 1 d . A .
C7 C 1.0625(3) 1.27464(15) 0.06221(6) 0.0393(4) Uani 1 1 d . . .
C8 C 0.6233(2) 0.86942(14) 0.07893(4) 0.0265(3) Uani 1 1 d . . .
C9 C 0.4574(2) 0.91584(17) 0.04965(5) 0.0339(3) Uani 1 1 d . . .
H9 H 0.4611 1.0028 0.0389 0.041 Uiso 1 1 calc R . .
C10 C 0.2874(3) 0.8366(2) 0.03607(6) 0.0428(4) Uani 1 1 d . . .
H10 H 0.1765 0.8694 0.0159 0.051 Uiso 1 1 calc R . .
C11 C 0.2785(3) 0.7100(2) 0.05166(6) 0.0449(4) Uani 1 1 d . . .
H11 H 0.1611 0.6562 0.0425 0.054 Uiso 1 1 calc R . .
C12 C 0.4413(3) 0.66251(18) 0.08058(6) 0.0446(4) Uani 1 1 d . . .
H12 H 0.4359 0.5756 0.0914 0.054 Uiso 1 1 calc R . .
C13 C 0.6130(3) 0.74139(16) 0.09397(5) 0.0348(3) Uani 1 1 d . . .
H13 H 0.7248 0.7075 0.1136 0.042 Uiso 1 1 calc R . .
C14 C 1.31166(18) 0.82939(11) 0.20173(4) 0.0181(2) Uani 1 1 d . . .
H14 H 1.4299 0.7847 0.1837 0.022 Uiso 1 1 calc R . .
C15 C 1.12180(19) 0.73560(10) 0.20538(4) 0.0180(2) Uani 1 1 d . . .
H15 H 1.0630 0.7150 0.1729 0.022 Uiso 1 1 calc R . .
C16 C 0.94767(18) 0.79509(11) 0.23689(5) 0.0176(2) Uani 1 1 d . . .
H16 H 0.8999 0.8784 0.2222 0.021 Uiso 1 1 calc R . .
C17 C 1.04260(18) 0.82250(10) 0.28589(4) 0.0173(2) Uani 1 1 d . . .
H17 H 1.0896 0.7402 0.3014 0.021 Uiso 1 1 calc R . .
C18 C 1.23470(18) 0.91423(10) 0.28082(4) 0.0173(2) Uani 1 1 d . . .
H18 H 1.1814 0.9983 0.2678 0.021 Uiso 1 1 calc R . .
C19 C 1.3504(2) 0.93949(13) 0.32722(5) 0.0243(2) Uani 1 1 d . . .
H19A H 1.4062 0.8580 0.3401 0.036 Uiso 1 1 calc R . .
H19B H 1.2494 0.9779 0.3502 0.036 Uiso 1 1 calc R . .
H19C H 1.4710 0.9990 0.3216 0.036 Uiso 1 1 calc R . .
H2 H 1.181(3) 0.557(2) 0.2109(8) 0.052(6) Uiso 1 1 d . . .
H3 H 0.657(3) 0.7571(17) 0.2498(7) 0.037(5) Uiso 1 1 d . . .
H4 H 0.800(3) 0.8289(19) 0.3246(7) 0.040(5) Uiso 1 1 d . . .

loop_
_atom_site_aniso_label
_atom_site_aniso_U_11
_atom_site_aniso_U_22
_atom_site_aniso_U_33
_atom_site_aniso_U_23
_atom_site_aniso_U_13
_atom_site_aniso_U_12
N1 0.0191(5) 0.0171(4) 0.0223(5) 0.0003(4) 0.0009(4) -0.0011(4)
N2 0.0312(6) 0.0221(5) 0.0265(5) -0.0006(4) 0.0044(4) -0.0056(4)
N3 0.0218(5) 0.0232(5) 0.0195(4) 0.0012(4) 0.0001(4) -0.0006(4)
O1 0.0123(4) 0.0198(4) 0.0238(4) -0.0021(3) 0.0002(3) 0.0015(3)
O2 0.0219(4) 0.0138(4) 0.0333(5) -0.0018(3) -0.0028(4) 0.0051(3)
O3 0.0134(4) 0.0179(4) 0.0388(5) -0.0017(4) 0.0006(4) -0.0011(3)
O4 0.0175(4) 0.0168(4) 0.0303(5) -0.0014(3) 0.0068(3) 0.0012(3)
F1A 0.1144(14) 0.0402(7) 0.0904(12) 0.0286(7) 0.0406(11) 0.0327(8)
F2A 0.1029(14) 0.0580(8) 0.0783(11) 0.0420(8) -0.0375(10) -0.0468(9)
F3A 0.1100(12) 0.0497(7) 0.0261(5) 0.0119(5) 0.0134(6) -0.0186(8)
C1 0.0241(6) 0.0220(5) 0.0279(6) -0.0018(5) 0.0037(5) -0.0059(5)
C2 0.0284(6) 0.0209(5) 0.0205(5) 0.0008(4) 0.0056(5) -0.0004(5)
C3 0.0223(6) 0.0202(5) 0.0194(5) 0.0008(4) 0.0033(4) 0.0013(4)
C4 0.0253(6) 0.0295(6) 0.0177(5) 0.0013(5) 0.0005(5) 0.0017(5)
C5 0.0364(7) 0.0317(7) 0.0222(6) 0.0060(5) -0.0016(5) 0.0045(6)
C6 0.0404(8) 0.0245(6) 0.0211(6) 0.0052(5) 0.0053(5) 0.0016(6)
C7 0.0611(11) 0.0288(7) 0.0279(7) 0.0085(6) 0.0035(7) -0.0024(7)
C8 0.0245(6) 0.0379(7) 0.0170(5) -0.0002(5) 0.0002(4) 0.0007(6)
C9 0.0284(7) 0.0504(9) 0.0229(6) 0.0005(6) -0.0006(5) 0.0092(6)
C10 0.0280(8) 0.0740(12) 0.0263(7) -0.0083(8) -0.0054(6) 0.0061(8)
C11 0.0342(9) 0.0707(12) 0.0297(7) -0.0112(8) -0.0055(6) -0.0131(8)
C12 0.0454(9) 0.0505(10) 0.0378(8) 0.0011(7) -0.0113(7) -0.0171(8)
C13 0.0331(7) 0.0413(8) 0.0300(7) 0.0024(6) -0.0094(6) -0.0075(6)
C14 0.0154(5) 0.0157(5) 0.0232(5) -0.0006(4) 0.0005(4) 0.0023(4)
C15 0.0162(5) 0.0134(5) 0.0244(5) -0.0009(4) -0.0015(4) 0.0015(4)
C16 0.0124(5) 0.0138(4) 0.0268(5) 0.0001(4) 0.0002(4) 0.0006(4)
C17 0.0129(5) 0.0141(4) 0.0249(6) -0.0002(4) 0.0026(4) 0.0019(4)
C18 0.0133(5) 0.0150(5) 0.0236(5) -0.0007(4) 0.0018(4) 0.0010(4)
C19 0.0193(6) 0.0278(6) 0.0257(6) -0.0050(5) -0.0007(5) -0.0011(5)

loop_
_atom_type_symbol
_atom_type_description
_atom_type_scat_dispersion_real
_atom_type_scat_dispersion_imag
_atom_type_scat_source
C C 0.0033 0.0016 'International Tables Vol C Tables 4.2.6.8 and 6.1.1.4'
H H 0.0000 0.0000 'International Tables Vol C Tables 4.2.6.8 and 6.1.1.4'
N N 0.0061 0.0033 'International Tables Vol C Tables 4.2.6.8 and 6.1.1.4'
O O 0.0106 0.0060 'International Tables Vol C Tables 4.2.6.8 and 6.1.1.4'
F F 0.0171 0.0103 'International Tables Vol C Tables 4.2.6.8 and 6.1.1.4'

loop_
_geom_angle_atom_site_label_1
_geom_angle_atom_site_label_2
_geom_angle_atom_site_label_3
_geom_angle
C1 N1 C3 105.45(10)
C1 N1 C14 122.79(10)
C3 N1 C14 131.10(10)
C1 N2 C2 103.98(11)
C3 N3 C4 115.46(11)
C14 O1 C18 115.19(8)
C15 O2 H2 109.8(15)
C16 O3 H3 106.0(12)
C17 O4 H4 105.1(13)
N2 C1 N1 114.78(12)
N2 C1 H1 122.6
N1 C1 H1 122.6
N2 C2 C6 133.03(12)
N2 C2 C3 110.69(11)
C6 C2 C3 116.27(12)
N3 C3 N1 127.60(11)
N3 C3 C2 127.31(12)
N1 C3 C2 105.08(11)
N3 C4 C5 121.88(12)
N3 C4 C8 115.93(11)
C5 C4 C8 122.19(12)
C6 C5 C4 121.49(13)
C6 C5 H5 119.3
C4 C5 H5 119.3
C5 C6 C2 117.54(12)
C5 C6 C7 119.07(13)
C2 C6 C7 123.33(14)
F1B C7 F3B 102.2(16)
F1B C7 F2A 54.2(8)
F3B C7 F2A 129.1(13)
F1B C7 F3A 132.7(7)
F3B C7 F3A 52.4(16)
F2A C7 F3A 107.31(16)
F1B C7 F1A 55.6(8)
F3B C7 F1A 53.7(16)
F2A C7 F1A 106.82(16)
F3A C7 F1A 104.67(15)
F1B C7 F2B 102.5(14)
F3B C7 F2B 111.3(19)
F2A C7 F2B 50.2(12)
F3A C7 F2B 63.9(12)
F1A C7 F2B 140.4(11)
F1B C7 C6 116.0(7)
F3B C7 C6 116.5(13)
F2A C7 C6 114.39(14)
F3A C7 C6 111.24(13)
F1A C7 C6 111.82(14)
F2B C7 C6 107.5(11)
C13 C8 C9 118.11(13)
C13 C8 C4 119.83(12)
C9 C8 C4 122.06(13)
C10 C9 C8 120.82(16)
C10 C9 H9 119.6
C8 C9 H9 119.6
C11 C10 C9 120.39(15)
C11 C10 H10 119.8
C9 C10 H10 119.8
C12 C11 C10 119.56(16)
C12 C11 H11 120.2
C10 C11 H11 120.2
C11 C12 C13 120.25(17)
C11 C12 H12 119.9
C13 C12 H12 119.9
C12 C13 C8 120.87(15)
C12 C13 H13 119.6
C8 C13 H13 119.6
O1 C14 N1 109.35(9)
O1 C14 C15 111.06(10)
N1 C14 C15 113.70(9)
O1 C14 H14 107.5
N1 C14 H14 107.5
C15 C14 H14 107.5
O2 C15 C16 110.28(10)
O2 C15 C14 105.16(9)
C16 C15 C14 108.93(9)
O2 C15 H15 110.8
C16 C15 H15 110.8
C14 C15 H15 110.8
O3 C16 C17 112.31(10)
O3 C16 C15 109.18(9)
C17 C16 C15 108.96(9)
O3 C16 H16 108.8
C17 C16 H16 108.8
C15 C16 H16 108.8
O4 C17 C16 110.61(9)
O4 C17 C18 106.16(9)
C16 C17 C18 109.48(9)
O4 C17 H17 110.2
C16 C17 H17 110.2
C18 C17 H17 110.2
O1 C18 C19 107.30(9)
O1 C18 C17 110.07(8)
C19 C18 C17 113.45(10)
O1 C18 H18 108.6
C19 C18 H18 108.6
C17 C18 H18 108.6
C18 C19 H19A 109.5
C18 C19 H19B 109.5
H19A C19 H19B 109.5
C18 C19 H19C 109.5
H19A C19 H19C 109.5
H19B C19 H19C 109.5

loop_
_geom_bond_atom_site_label_1
_geom_bond_atom_site_label_2
_geom_bond_distance
N1 C1 1.3736(16)
N1 C3 1.3902(16)
N1 C14 1.4855(15)
N2 C1 1.3152(18)
N2 C2 1.3810(18)
N3 C3 1.3253(16)
N3 C4 1.3516(16)
O1 C14 1.4111(15)
O1 C18 1.4612(14)
O2 C15 1.4326(14)
O2 H2 0.84(2)
O3 C16 1.4194(14)
O3 H3 0.888(19)
O4 C17 1.4341(14)
O4 H4 0.86(2)
F1A C7 1.332(2)
F2A C7 1.314(2)
F3A C7 1.3207(19)
F1B C7 1.204(14)
F2B C7 1.39(3)
F3B C7 1.26(3)
C1 H1 0.9500
C2 C6 1.3953(19)
C2 C3 1.4148(17)
C4 C5 1.4049(19)
C4 C8 1.4865(19)
C5 C6 1.386(2)
C5 H5 0.9500
C6 C7 1.5033(19)
C8 C13 1.393(2)
C8 C9 1.3970(19)
C9 C10 1.386(2)
C9 H9 0.9500
C10 C11 1.382(3)
C10 H10 0.9500
C11 C12 1.381(3)
C11 H11 0.9500
C12 C13 1.391(2)
C12 H12 0.9500
C13 H13 0.9500
C14 C15 1.5268(16)
C14 H14 1.0000
C15 C16 1.5208(16)
C15 H15 1.0000
C16 C17 1.5162(17)
C16 H16 1.0000
C17 C18 1.5271(15)
C17 H17 1.0000
C18 C19 1.5034(17)
C18 H18 1.0000
C19 H19A 0.9800
C19 H19B 0.9800
C19 H19C 0.9800

loop_
_geom_torsion_atom_site_label_1
_geom_torsion_atom_site_label_2
_geom_torsion_atom_site_label_3
_geom_torsion_atom_site_label_4
_geom_torsion
C2 N2 C1 N1 -0.98(15)
C3 N1 C1 N2 0.50(15)
C14 N1 C1 N2 172.17(11)
C1 N2 C2 C6 -177.70(15)
C1 N2 C2 C3 1.07(14)
C4 N3 C3 N1 -179.71(12)
C4 N3 C3 C2 1.34(18)
C1 N1 C3 N3 -178.93(12)
C14 N1 C3 N3 10.4(2)
C1 N1 C3 C2 0.20(13)
C14 N1 C3 C2 -170.50(12)
N2 C2 C3 N3 178.34(12)
C6 C2 C3 N3 -2.66(19)
N2 C2 C3 N1 -0.80(13)
C6 C2 C3 N1 178.20(11)
C3 N3 C4 C5 0.74(17)
C3 N3 C4 C8 179.88(11)
N3 C4 C5 C6 -1.4(2)
C8 C4 C5 C6 179.52(13)
C4 C5 C6 C2 0.0(2)
C4 C5 C6 C7 177.29(13)
N2 C2 C6 C5 -179.48(14)
C3 C2 C6 C5 1.80(18)
N2 C2 C6 C7 3.3(2)
C3 C2 C6 C7 -175.38(13)
C5 C6 C7 F1B 125.9(9)
C2 C6 C7 F1B -57.0(9)
C5 C6 C7 F3B 5.6(18)
C2 C6 C7 F3B -177.3(18)
C5 C6 C7 F2A -173.71(16)
C2 C6 C7 F2A 3.4(2)
C5 C6 C7 F3A -51.9(2)
C2 C6 C7 F3A 125.22(17)
C5 C6 C7 F1A 64.7(2)
C2 C6 C7 F1A -118.15(18)
C5 C6 C7 F2B -120.1(13)
C2 C6 C7 F2B 57.0(13)
N3 C4 C8 C13 -11.27(18)
C5 C4 C8 C13 167.87(13)
N3 C4 C8 C9 169.26(12)
C5 C4 C8 C9 -11.6(2)
C13 C8 C9 C10 0.1(2)
C4 C8 C9 C10 179.59(13)
C8 C9 C10 C11 0.5(2)
C9 C10 C11 C12 -0.6(2)
C10 C11 C12 C13 0.0(3)
C11 C12 C13 C8 0.6(3)
C9 C8 C13 C12 -0.6(2)
C4 C8 C13 C12 179.86(14)
C18 O1 C14 N1 69.96(11)
C18 O1 C14 C15 -56.32(12)
C1 N1 C14 O1 41.79(14)
C3 N1 C14 O1 -148.89(11)
C1 N1 C14 C15 166.56(11)
C3 N1 C14 C15 -24.12(17)
O1 C14 C15 O2 -61.25(11)
N1 C14 C15 O2 174.91(9)
O1 C14 C15 C16 56.95(12)
N1 C14 C15 C16 -66.89(12)
O2 C15 C16 O3 -66.99(12)
C14 C15 C16 O3 178.08(9)
O2 C15 C16 C17 55.99(11)
C14 C15 C16 C17 -58.93(12)
O3 C16 C17 O4 -63.31(11)
C15 C16 C17 O4 175.59(9)
O3 C16 C17 C18 -179.96(9)
C15 C16 C17 C18 58.95(11)
C14 O1 C18 C19 179.36(10)
C14 O1 C18 C17 55.47(12)
O4 C17 C18 O1 -174.87(9)
C16 C17 C18 O1 -55.45(11)
O4 C17 C18 C19 64.89(12)
C16 C17 C18 C19 -175.69(10)
